data_7019944
loop_
_publ_author_name
'Chen, Kai'
'Dong, Da-Peng'
'Sun, Zhen-Gang'
'Jiao, Cheng-Qi'
'Li, Chao'
'Wang, Cheng-Lin'
'Zhu, Yan-Yu'
'Zhao, Yan'
'Zhu, Jiang'
'Sun, Shou-Hui'
'Zheng, Ming-Jing'
'Tian, Hui'
'Chu, Wei'

_publ_section_title
;
 A series of novel lanthanide carboxyphosphonates with a 3D framework
 structure: synthesis, structure, and luminescent and magnetic properties.
;
_journal_issue 36
_journal_name_full 'Dalton transactions (Cambridge, England : 2003)'
_journal_page_first 10948
_journal_page_last 10956
_journal_paper_doi 10.1039/c2dt30363a
_journal_volume 41
_journal_year 2012
_chemical_formula_sum 'C37 H61 N3 O31 P3 Sm3'
_chemical_formula_weight 1587.85
_chemical_name_systematic
;
?
;
_space_group_IT_number 2
_symmetry_cell_setting triclinic
_symmetry_space_group_name_Hall '-P 1'
_symmetry_space_group_name_H-M 'P -1'
_atom_sites_solution_hydrogens geom
_atom_sites_solution_primary direct
_atom_sites_solution_secondary difmap
_audit_creation_method SHELXL-97
_cell_angle_alpha 105.689(4)
_cell_angle_beta 103.559(4)
_cell_angle_gamma 117.111(3)
_cell_formula_units_Z 2
_cell_length_a 15.040(3)
_cell_length_b 15.090(3)
_cell_length_c 15.179(5)
_cell_measurement_reflns_used 695
_cell_measurement_temperature 295(2)
_cell_measurement_theta_max 19.01
_cell_measurement_theta_min 2.23
_cell_volume 2682.7(12)
_computing_cell_refinement 'Bruker SMART'
_computing_data_collection 'Bruker SMART'
_computing_data_reduction 'Bruker SHELXTL'
_computing_molecular_graphics 'Bruker SHELXTL'
_computing_publication_material 'Bruker SHELXTL'
_computing_structure_refinement 'SHELXL-97 (Sheldrick, 1997)'
_computing_structure_solution 'SHELXS-97 (Sheldrick, 1990)'
_diffrn_ambient_temperature 295(2)
_diffrn_measured_fraction_theta_full 0.988
_diffrn_measured_fraction_theta_max 0.988
_diffrn_measurement_device_type 'Smart Apex II CCD'
_diffrn_measurement_method 'omega scans'
_diffrn_radiation_monochromator graphite
_diffrn_radiation_source 'fine-focus sealed tube'
_diffrn_radiation_type MoK\a
_diffrn_radiation_wavelength 0.71073
_diffrn_reflns_av_R_equivalents 0.0738
_diffrn_reflns_av_sigmaI/netI 0.1502
_diffrn_reflns_limit_h_max 16
_diffrn_reflns_limit_h_min -16
_diffrn_reflns_limit_k_max 12
_diffrn_reflns_limit_k_min -16
_diffrn_reflns_limit_l_max 16
_diffrn_reflns_limit_l_min -13
_diffrn_reflns_number 11278
_diffrn_reflns_theta_full 22.90
_diffrn_reflns_theta_max 22.90
_diffrn_reflns_theta_min 1.68
_diffrn_standards_decay_% 0
_diffrn_standards_interval_count 0
_diffrn_standards_interval_time 0
_diffrn_standards_number 0
_exptl_absorpt_coefficient_mu 3.426
_exptl_absorpt_correction_T_max 0.8446
_exptl_absorpt_correction_T_min 0.7411
_exptl_absorpt_correction_type empirical
_exptl_absorpt_process_details sadabs
_exptl_crystal_colour yellow
_exptl_crystal_density_diffrn 1.966
_exptl_crystal_density_method 'not measured'
_exptl_crystal_description block
_exptl_crystal_F_000 1566
_exptl_crystal_size_max 0.09
_exptl_crystal_size_mid 0.06
_exptl_crystal_size_min 0.05
_refine_diff_density_max 1.566
_refine_diff_density_min -1.210
_refine_diff_density_rms 0.261
_refine_ls_extinction_method none
_refine_ls_goodness_of_fit_ref 1.036
_refine_ls_hydrogen_treatment constr
_refine_ls_matrix_type full
_refine_ls_number_parameters 694
_refine_ls_number_reflns 7286
_refine_ls_number_restraints 168
_refine_ls_restrained_S_all 1.023
_refine_ls_R_factor_all 0.1268
_refine_ls_R_factor_gt 0.0709
_refine_ls_shift/su_max 0.043
_refine_ls_shift/su_mean 0.001
_refine_ls_structure_factor_coef Fsqd
_refine_ls_weighting_details 'calc w=1/[\s^2^(Fo^2^)+(0.0765P)^2^+0.0000P] where P=(Fo^2^+2Fc^2^)/3'
_refine_ls_weighting_scheme calc
_refine_ls_wR_factor_gt 0.1541
_refine_ls_wR_factor_ref 0.1890
_reflns_number_gt 4432
_reflns_number_total 7286
_reflns_threshold_expression >2sigma(I)
_cod_data_source_file c2dt30363a.txt
_cod_data_source_block szg169
_cod_depositor_comments
;
The following automatic conversions were performed:

'_symmetry_cell_setting' value 'Triclinic' changed to 'triclinic'
according to /home/saulius/struct/CIF-dictionaries/cif_core.dic
dictionary named 'cif_core.dic' version 2.4.1 from 2010-06-29.

Automatic conversion script
Id: cif_fix_values 1891 2012-01-12 08:04:46Z andrius 
;
_cod_original_cell_volume 2682.8(11)
_cod_original_sg_symbol_H-M 'P-1 '
_cod_database_code 7019944

loop_
_symmetry_equiv_pos_as_xyz
'x, y, z'
'-x, -y, -z'

loop_
_atom_site_label
_atom_site_type_symbol
_atom_site_fract_x
_atom_site_fract_y
_atom_site_fract_z
_atom_site_U_iso_or_equiv
_atom_site_adp_type
_atom_site_occupancy
_atom_site_symmetry_multiplicity
_atom_site_calc_flag
_atom_site_refinement_flags
Sm1 Sm 0.18247(7) 0.88732(8) 0.31907(7) 0.0181(3) Uani 1 1 d .
Sm2 Sm 0.55724(7) 0.86681(8) 0.69783(7) 0.0185(3) Uani 1 1 d .
Sm3 Sm 0.58430(7) 0.93771(8) 0.35706(7) 0.0184(3) Uani 1 1 d .
P1 P 0.6169(4) 1.1417(4) 0.5226(3) 0.0175(11) Uani 1 1 d .
P2 P 0.3054(4) 0.8281(4) 0.1991(3) 0.0206(12) Uani 1 1 d .
P3 P 0.6250(4) 0.8105(4) 0.5212(4) 0.0202(12) Uani 1 1 d .
O1 O 0.5540(8) 1.0943(9) 0.4087(8) 0.014(3) Uani 1 1 d .
O2 O 0.5462(9) 1.1266(9) 0.5792(8) 0.017(3) Uani 1 1 d U
O3 O 0.6816(8) 1.0893(9) 0.5368(8) 0.016(3) Uani 1 1 d U
O4 O 0.9272(16) 1.6124(18) 1.0286(13) 0.092(7) Uani 1 1 d .
O5 O 0.7735(18) 1.6012(19) 1.0035(17) 0.112(7) Uani 1 1 d U
H5C H 0.7984 1.6252 1.0673 0.169 Uiso 1 1 d R
O6 O 0.2208(9) 0.7524(10) 0.2289(8) 0.019(3) Uani 1 1 d .
O7 O 0.3299(9) 0.9445(10) 0.2505(8) 0.022(3) Uani 1 1 d .
O8 O 0.4062(9) 0.8271(10) 0.2144(8) 0.022(3) Uani 1 1 d .
O9 O 0.5038(9) 0.9480(10) -0.1826(9) 0.024(3) Uani 1 1 d .
O10 O 0.3708(10) 0.9748(11) -0.2465(9) 0.029(3) Uani 1 1 d .
O11 O 0.6127(9) 0.8207(11) 0.4230(9) 0.028(3) Uani 1 1 d .
O12 O 0.6878(9) 0.9228(10) 0.6119(8) 0.021(3) Uani 1 1 d .
O13 O 0.5226(9) 0.7378(11) 0.5324(9) 0.024(3) Uani 1 1 d .
O14 O 1.2175(9) 0.9643(11) 0.5979(9) 0.027(3) Uani 1 1 d .
O15 O 1.1403(9) 0.9612(12) 0.4529(9) 0.031(4) Uani 1 1 d .
O16 O 0.0878(9) 0.7289(12) 0.3624(9) 0.033(4) Uani 1 1 d .
O17 O -0.0190(10) 0.7108(11) 0.2255(10) 0.034(4) Uani 1 1 d .
O18 O -0.3545(10) 0.2806(11) 0.3571(10) 0.032(4) Uani 1 1 d .
O19 O -0.4699(11) 0.3014(11) 0.2617(10) 0.038(4) Uani 1 1 d .
O20 O 0.0564(10) 0.9480(12) 0.2574(9) 0.036(4) Uani 1 1 d .
O21 O 0.1011(10) 0.8669(11) 0.1485(9) 0.033(3) Uani 1 1 d .
O22 O -0.3017(10) 0.8203(11) -0.2437(9) 0.032(3) Uani 1 1 d .
O23 O -0.3191(10) 0.9277(12) -0.1269(9) 0.036(4) Uani 1 1 d .
O24 O 0.5972(12) 0.8116(14) 0.2273(10) 0.056(5) Uani 1 1 d .
H24C H 0.6585 0.8465 0.2232 0.068 Uiso 1 1 d R
H24A H 0.5921 0.7597 0.2428 0.085 Uiso 1 1 d R
O1W O 0.8334(12) 0.2574(13) 0.4029(11) 0.062(5) Uani 1 1 d .
H1WA H 0.8305 0.2377 0.4505 0.093 Uiso 1 1 d R
H1WB H 0.8024 0.2006 0.3476 0.093 Uiso 1 1 d R
O2W O 0.3959(19) 0.5191(17) 0.4920(16) 0.133(10) Uani 1 1 d .
H2WB H 0.4659 0.5544 0.5134 0.159 Uiso 1 1 d R
H2WA H 0.3774 0.5074 0.5388 0.199 Uiso 1 1 d R
O3W O 0.664(3) 0.612(3) 0.701(3) 0.250(14) Uani 1 1 d U
H3WA H 0.6412 0.5470 0.6615 0.300 Uiso 1 1 d R
H3WB H 0.7318 0.6554 0.7144 0.300 Uiso 1 1 d R
O4W O 0.583(3) 0.615(3) 0.211(3) 0.274(15) Uani 1 1 d U
H4WA H 0.5966 0.5921 0.2546 0.410 Uiso 1 1 d R
H4WB H 0.5473 0.5617 0.1521 0.410 Uiso 1 1 d R
O5W O 0.781(8) 0.753(8) 0.198(7) 0.70(2) Uani 1 1 d U
H5WA H 0.8170 0.7975 0.1767 0.841 Uiso 1 1 d R
H5WB H 0.7480 0.6869 0.1539 1.051 Uiso 1 1 d R
O6W O 0.030(4) 0.681(4) 0.684(3) 0.305(16) Uani 1 1 d U
H6WA H -0.0025 0.7083 0.7074 0.457 Uiso 1 1 d R
H6WB H -0.0126 0.6113 0.6547 0.457 Uiso 1 1 d R
O7W O 0.500(4) 0.475(4) 0.299(3) 0.303(16) Uani 1 1 d U
H7WA H 0.4907 0.4436 0.3376 0.454 Uiso 1 1 d R
H7WB H 0.4682 0.4267 0.2380 0.454 Uiso 1 1 d R
N1 N 0.7439(12) 1.3597(12) 0.6759(11) 0.028(4) Uani 1 1 d .
H1C H 0.7498 1.3203 0.7097 0.034 Uiso 1 1 d R
N2 N 0.2885(11) 0.8377(12) 0.0157(10) 0.018(4) Uani 1 1 d .
H2A H 0.3429 0.9064 0.0632 0.021 Uiso 1 1 d R
N3 N 0.8193(11) 0.8210(13) 0.5419(11) 0.027(4) Uani 1 1 d .
H3C H 0.8366 0.8903 0.5568 0.032 Uiso 1 1 d R
C1 C 0.7102(14) 1.2901(15) 0.5681(13) 0.023(4) Uani 1 1 d U
H1A H 0.6749 1.3148 0.5286 0.028 Uiso 1 1 d R
H1B H 0.7752 1.3046 0.5571 0.028 Uiso 1 1 d R
C2 C 0.8553(15) 1.4626(16) 0.7186(14) 0.032(5) Uani 1 1 d U
H2B H 0.8482 1.5094 0.6889 0.039 Uiso 1 1 d R
H2C H 0.9084 1.4499 0.7039 0.039 Uiso 1 1 d R
C3 C 0.8936(19) 1.5228(19) 0.8328(15) 0.061(8) Uani 1 1 d .
H3A H 0.9640 1.5919 0.8613 0.073 Uiso 1 1 d R
H3B H 0.9024 1.4769 0.8627 0.073 Uiso 1 1 d R
C4 C 0.8095(16) 1.5419(18) 0.8611(15) 0.039(6) Uani 1 1 d U
H4A H 0.8073 1.5949 0.8383 0.047 Uiso 1 1 d R
C5 C 0.6935(16) 1.4381(17) 0.8039(13) 0.040(6) Uani 1 1 d .
H5A H 0.6403 1.4534 0.8142 0.048 Uiso 1 1 d R
H5B H 0.6931 1.3879 0.8322 0.048 Uiso 1 1 d R
C6 C 0.6603(15) 1.3809(18) 0.6930(14) 0.036(6) Uani 1 1 d .
H6A H 0.5875 1.3139 0.6586 0.043 Uiso 1 1 d R
H6B H 0.6605 1.4315 0.6654 0.043 Uiso 1 1 d R
C7 C 0.842(3) 1.589(2) 0.974(2) 0.069(9) Uani 1 1 d .
C8 C 0.2269(14) 0.7750(16) 0.0644(13) 0.025(5) Uani 1 1 d U
H8A H 0.1642 0.7803 0.0557 0.030 Uiso 1 1 d R
H8B H 0.1999 0.6983 0.0309 0.030 Uiso 1 1 d R
C9 C 0.3396(15) 0.7841(16) -0.0287(14) 0.029(5) Uani 1 1 d U
H9A H 0.2821 0.7100 -0.0782 0.035 Uiso 1 1 d R
H9B H 0.3862 0.7801 0.0240 0.035 Uiso 1 1 d R
C10 C 0.4087(14) 0.8456(16) -0.0760(13) 0.022(5) Uani 1 1 d .
H10A H 0.4357 0.8055 -0.1076 0.027 Uiso 1 1 d R
H10B H 0.4716 0.9163 -0.0246 0.027 Uiso 1 1 d R
C11 C 0.3417(14) 0.8647(15) -0.1529(13) 0.018(4) Uani 1 1 d U
H11A H 0.2855 0.7930 -0.2073 0.022 Uiso 1 1 d R
C12 C 0.2841(14) 0.9137(16) -0.1092(13) 0.024(5) Uani 1 1 d U
H12A H 0.2344 0.9136 -0.1629 0.028 Uiso 1 1 d R
H12B H 0.3378 0.9891 -0.0603 0.028 Uiso 1 1 d R
C13 C 0.2189(15) 0.8466(16) -0.0627(14) 0.028(5) Uani 1 1 d U
H13A H 0.1872 0.8822 -0.0333 0.034 Uiso 1 1 d R
H13B H 0.1596 0.7735 -0.1130 0.034 Uiso 1 1 d R
C14 C 0.4110(14) 0.9365(15) -0.1973(13) 0.019(4) Uani 1 1 d U
C15 C 0.7081(12) 0.7538(14) 0.5417(12) 0.014(4) Uani 1 1 d U
H15A H 0.6690 0.6810 0.4882 0.017 Uiso 1 1 d R
H15B H 0.7177 0.7474 0.6043 0.017 Uiso 1 1 d R
C16 C 0.9063(15) 0.8297(19) 0.6193(14) 0.038(6) Uani 1 1 d .
H16A H 0.8889 0.7559 0.6013 0.045 Uiso 1 1 d R
H16B H 0.9060 0.8558 0.6843 0.045 Uiso 1 1 d R
C17 C 1.0184(15) 0.8991(18) 0.6244(13) 0.033(5) Uani 1 1 d .
H17A H 1.0724 0.8995 0.6741 0.040 Uiso 1 1 d R
H17B H 1.0372 0.9735 0.6440 0.040 Uiso 1 1 d R
C18 C 1.0230(14) 0.8623(16) 0.5218(13) 0.022(4) Uani 1 1 d U
H18A H 1.0088 0.7899 0.5062 0.026 Uiso 1 1 d R
C19 C 0.9277(13) 0.8453(16) 0.4404(13) 0.024(5) Uani 1 1 d U
H19A H 0.9249 0.8119 0.3755 0.028 Uiso 1 1 d R
H19B H 0.9434 0.9176 0.4514 0.028 Uiso 1 1 d R
C20 C 0.8183(14) 0.7756(16) 0.4393(13) 0.025(5) Uani 1 1 d U
H20A H 0.7616 0.7719 0.3895 0.030 Uiso 1 1 d R
H20B H 0.8000 0.7018 0.4237 0.030 Uiso 1 1 d R
C21 C 1.1344(16) 0.9333(17) 0.5234(15) 0.030(5) Uani 1 1 d U
C22 C 0.0480(15) 0.9044(16) 0.1682(14) 0.023(4) Uani 1 1 d U
C23 C -0.0403(15) 0.8932(16) 0.0852(14) 0.029(5) Uani 1 1 d U
C24 C -0.0488(16) 0.8552(18) -0.0124(16) 0.044(6) Uani 1 1 d .
H24B H -0.0013 0.8322 -0.0253 0.052 Uiso 1 1 d R
C25 C -0.1271(14) 0.8484(16) -0.0916(13) 0.025(5) Uani 1 1 d .
H25A H -0.1309 0.8249 -0.1586 0.031 Uiso 1 1 d R
C26 C -0.1985(15) 0.8808(16) -0.0724(14) 0.029(5) Uani 1 1 d U
C27 C -0.1891(17) 0.9120(19) 0.0273(15) 0.044(6) Uani 1 1 d .
H27A H -0.2385 0.9322 0.0399 0.053 Uiso 1 1 d R
C28 C -0.1118(15) 0.9213(17) 0.1038(13) 0.029(5) Uani 1 1 d .
H28A H -0.1109 0.9414 0.1699 0.035 Uiso 1 1 d R
C29 C -0.2789(14) 0.8733(15) -0.1526(13) 0.017(4) Uani 1 1 d U
C30 C -0.0018(15) 0.6802(15) 0.2940(14) 0.020(4) Uani 1 1 d .
C31 C -0.1022(15) 0.5860(17) 0.2959(15) 0.032(5) Uani 1 1 d .
C32 C -0.0845(15) 0.5562(17) 0.3719(15) 0.034(6) Uani 1 1 d .
H32A H -0.0106 0.5932 0.4219 0.041 Uiso 1 1 d R
C33 C -0.1735(14) 0.4732(16) 0.3749(14) 0.026(5) Uani 1 1 d U
H33A H -0.1618 0.4500 0.4275 0.031 Uiso 1 1 d R
C34 C -0.2802(15) 0.4195(18) 0.3023(14) 0.030(5) Uani 1 1 d .
C35 C -0.2926(18) 0.4542(19) 0.2291(16) 0.043(6) Uani 1 1 d U
H35A H -0.3662 0.4199 0.1799 0.052 Uiso 1 1 d R
C36 C -0.2074(16) 0.5344(18) 0.2229(15) 0.039(6) Uani 1 1 d .
H36A H -0.2177 0.5535 0.1672 0.047 Uiso 1 1 d R
C37 C -0.3724(16) 0.3307(16) 0.3090(15) 0.027(5) Uani 1 1 d .

loop_
_atom_site_aniso_label
_atom_site_aniso_U_11
_atom_site_aniso_U_22
_atom_site_aniso_U_33
_atom_site_aniso_U_23
_atom_site_aniso_U_13
_atom_site_aniso_U_12
Sm1 0.0118(5) 0.0258(6) 0.0160(6) 0.0108(5) 0.0054(4) 0.0091(5)
Sm2 0.0137(5) 0.0271(6) 0.0163(6) 0.0120(5) 0.0067(4) 0.0110(5)
Sm3 0.0148(5) 0.0264(6) 0.0171(6) 0.0118(5) 0.0083(4) 0.0116(5)
P1 0.013(2) 0.023(3) 0.017(3) 0.011(2) 0.005(2) 0.009(2)
P2 0.014(3) 0.029(3) 0.014(3) 0.013(2) 0.006(2) 0.006(2)
P3 0.018(3) 0.024(3) 0.020(3) 0.010(2) 0.010(2) 0.012(2)
O1 0.005(6) 0.010(7) 0.020(7) 0.005(5) 0.007(5) -0.001(5)
O2 0.018(3) 0.018(3) 0.017(3) 0.0077(15) 0.0076(15) 0.0096(18)
O3 0.016(3) 0.017(3) 0.016(3) 0.0073(15) 0.0072(15) 0.0088(18)
O4 0.079(15) 0.119(19) 0.038(12) 0.017(12) 0.005(10) 0.045(14)
O5 0.112(7) 0.113(7) 0.112(7) 0.049(3) 0.047(3) 0.062(4)
O6 0.023(7) 0.020(8) 0.026(7) 0.018(6) 0.017(6) 0.012(6)
O7 0.023(7) 0.018(8) 0.022(7) 0.011(6) 0.006(6) 0.009(6)
O8 0.015(7) 0.037(9) 0.011(7) 0.012(6) 0.004(5) 0.011(6)
O9 0.023(7) 0.029(8) 0.023(7) 0.016(6) 0.012(6) 0.012(7)
O10 0.031(8) 0.054(10) 0.018(7) 0.024(7) 0.014(6) 0.027(8)
O11 0.024(7) 0.052(10) 0.025(8) 0.023(7) 0.020(6) 0.025(7)
O12 0.013(6) 0.024(8) 0.024(7) 0.008(6) 0.001(6) 0.012(6)
O13 0.024(7) 0.042(9) 0.027(7) 0.025(7) 0.019(6) 0.024(7)
O14 0.012(7) 0.040(9) 0.028(8) 0.012(7) 0.013(6) 0.014(7)
O15 0.019(7) 0.058(10) 0.021(8) 0.019(7) 0.004(6) 0.025(7)
O16 0.007(7) 0.052(10) 0.025(8) 0.017(7) 0.005(6) 0.008(7)
O17 0.018(7) 0.036(9) 0.029(8) 0.015(7) 0.002(6) 0.005(7)
O18 0.021(7) 0.038(9) 0.035(8) 0.030(8) 0.008(6) 0.008(7)
O19 0.027(8) 0.030(9) 0.053(10) 0.029(8) 0.021(8) 0.005(7)
O20 0.039(8) 0.057(10) 0.013(7) 0.016(7) 0.000(6) 0.032(8)
O21 0.032(8) 0.052(10) 0.034(8) 0.023(7) 0.010(7) 0.037(8)
O22 0.033(8) 0.036(9) 0.021(8) 0.007(7) 0.000(6) 0.024(7)
O23 0.038(8) 0.053(10) 0.020(8) 0.011(7) 0.001(6) 0.034(8)
O24 0.074(11) 0.086(14) 0.034(9) 0.023(9) 0.032(8) 0.059(11)
O1W 0.068(12) 0.059(12) 0.055(11) 0.033(9) 0.026(9) 0.027(10)
O2W 0.15(2) 0.071(17) 0.12(2) 0.047(15) 0.027(17) 0.031(16)
O3W 0.250(14) 0.250(14) 0.250(14) 0.109(6) 0.104(6) 0.139(8)
O4W 0.274(15) 0.273(15) 0.274(15) 0.119(7) 0.114(6) 0.152(8)
O5W 0.70(2) 0.70(2) 0.70(2) 0.306(10) 0.293(9) 0.389(12)
O6W 0.305(16) 0.305(16) 0.305(16) 0.133(7) 0.127(7) 0.169(9)
O7W 0.303(16) 0.303(16) 0.303(16) 0.132(7) 0.126(7) 0.168(9)
N1 0.038(10) 0.019(10) 0.026(10) 0.011(8) 0.007(8) 0.017(9)
N2 0.015(8) 0.022(10) 0.015(8) 0.012(7) 0.006(7) 0.008(7)
N3 0.017(8) 0.035(11) 0.032(10) 0.016(8) 0.018(8) 0.012(8)
C1 0.023(5) 0.024(5) 0.023(5) 0.010(2) 0.010(2) 0.013(3)
C2 0.032(5) 0.032(5) 0.032(5) 0.014(2) 0.014(2) 0.018(3)
C3 0.058(17) 0.033(16) 0.034(14) 0.016(12) -0.007(12) -0.003(13)
C4 0.039(6) 0.039(6) 0.039(6) 0.017(3) 0.016(3) 0.022(3)
C5 0.042(13) 0.034(14) 0.022(12) -0.003(10) 0.016(10) 0.012(12)
C6 0.022(11) 0.050(16) 0.035(13) 0.011(11) 0.013(10) 0.022(11)
C7 0.08(2) 0.06(2) 0.052(18) -0.003(15) 0.007(16) 0.056(19)
C8 0.025(5) 0.025(5) 0.025(5) 0.011(2) 0.010(2) 0.014(3)
C9 0.029(5) 0.029(5) 0.029(5) 0.013(2) 0.012(2) 0.016(3)
C10 0.019(10) 0.030(13) 0.015(10) 0.014(9) 0.008(8) 0.008(10)
C11 0.018(4) 0.018(4) 0.018(4) 0.008(2) 0.008(2) 0.010(2)
C12 0.024(5) 0.024(5) 0.024(5) 0.010(2) 0.010(2) 0.013(3)
C13 0.028(5) 0.028(5) 0.028(5) 0.013(2) 0.012(2) 0.016(3)
C14 0.019(4) 0.019(4) 0.019(4) 0.008(2) 0.008(2) 0.010(3)
C15 0.014(4) 0.014(4) 0.014(4) 0.006(2) 0.0060(19) 0.008(2)
C16 0.030(12) 0.075(18) 0.025(12) 0.027(12) 0.022(10) 0.033(13)
C17 0.026(11) 0.060(16) 0.024(12) 0.028(11) 0.012(10) 0.025(12)
C18 0.022(4) 0.022(4) 0.022(4) 0.009(2) 0.009(2) 0.012(3)
C19 0.024(5) 0.024(5) 0.024(5) 0.011(2) 0.010(2) 0.013(3)
C20 0.025(5) 0.025(5) 0.025(5) 0.011(2) 0.011(2) 0.014(3)
C21 0.030(5) 0.030(5) 0.030(5) 0.013(2) 0.012(2) 0.017(3)
C22 0.023(5) 0.023(5) 0.023(5) 0.010(2) 0.009(2) 0.013(3)
C23 0.029(5) 0.029(5) 0.029(5) 0.013(2) 0.012(2) 0.016(3)
C24 0.029(12) 0.050(17) 0.046(15) 0.017(12) 0.020(11) 0.017(12)
C25 0.016(10) 0.039(13) 0.010(10) 0.005(9) 0.002(8) 0.012(10)
C26 0.029(5) 0.029(5) 0.029(5) 0.013(2) 0.012(2) 0.016(3)
C27 0.045(14) 0.057(17) 0.037(14) 0.020(12) 0.009(12) 0.037(14)
C28 0.036(12) 0.042(14) 0.011(11) 0.007(10) 0.012(9) 0.024(11)
C29 0.017(4) 0.017(4) 0.016(4) 0.007(2) 0.007(2) 0.009(2)
C30 0.019(11) 0.015(11) 0.019(11) 0.002(9) 0.003(9) 0.009(10)
C31 0.022(11) 0.028(13) 0.035(13) 0.007(11) 0.006(10) 0.013(10)
C32 0.013(10) 0.036(14) 0.040(13) 0.024(11) 0.008(10) 0.002(10)
C33 0.026(5) 0.026(5) 0.026(5) 0.012(2) 0.011(2) 0.014(3)
C34 0.019(11) 0.052(15) 0.033(12) 0.026(11) 0.018(10) 0.021(11)
C35 0.043(6) 0.043(6) 0.043(6) 0.019(3) 0.018(3) 0.024(3)
C36 0.037(13) 0.047(15) 0.033(13) 0.032(12) 0.017(11) 0.012(12)
C37 0.027(12) 0.025(13) 0.027(12) 0.012(10) 0.011(10) 0.013(11)

loop_
_atom_type_symbol
_atom_type_description
_atom_type_scat_dispersion_real
_atom_type_scat_dispersion_imag
_atom_type_scat_source
C C 0.0033 0.0016 'International Tables Vol C Tables 4.2.6.8 and 6.1.1.4'
H H 0.0000 0.0000 'International Tables Vol C Tables 4.2.6.8 and 6.1.1.4'
N N 0.0061 0.0033 'International Tables Vol C Tables 4.2.6.8 and 6.1.1.4'
O O 0.0106 0.0060 'International Tables Vol C Tables 4.2.6.8 and 6.1.1.4'
P P 0.1023 0.0942 'International Tables Vol C Tables 4.2.6.8 and 6.1.1.4'
Sm Sm -0.1638 3.4418 'International Tables Vol C Tables 4.2.6.8 and 6.1.1.4'

loop_
_geom_angle_atom_site_label_1
_geom_angle_atom_site_label_2
_geom_angle_atom_site_label_3
_geom_angle
_geom_angle_site_symmetry_1
_geom_angle_site_symmetry_3
O12 Sm1 O15 77.0(4) 2_676 1_455
O12 Sm1 O3 79.7(4) 2_676 2_676
O15 Sm1 O3 79.1(4) 1_455 2_676
O12 Sm1 O21 95.3(4) 2_676 .
O15 Sm1 O21 122.1(4) 1_455 .
O3 Sm1 O21 156.8(4) 2_676 .
O12 Sm1 O6 120.5(4) 2_676 .
O15 Sm1 O6 150.4(4) 1_455 .
O3 Sm1 O6 80.9(4) 2_676 .
O21 Sm1 O6 82.3(4) . .
O12 Sm1 O16 143.7(4) 2_676 .
O15 Sm1 O16 75.8(5) 1_455 .
O3 Sm1 O16 71.9(4) 2_676 .
O21 Sm1 O16 119.5(4) . .
O6 Sm1 O16 77.3(4) . .
O12 Sm1 O20 80.7(4) 2_676 .
O15 Sm1 O20 70.1(4) 1_455 .
O3 Sm1 O20 146.5(4) 2_676 .
O21 Sm1 O20 52.1(4) . .
O6 Sm1 O20 132.6(4) . .
O16 Sm1 O20 111.6(4) . .
O12 Sm1 O7 64.9(4) 2_676 .
O15 Sm1 O7 141.2(4) 1_455 .
O3 Sm1 O7 86.8(4) 2_676 .
O21 Sm1 O7 70.8(4) . .
O6 Sm1 O7 58.3(4) . .
O16 Sm1 O7 133.4(4) . .
O20 Sm1 O7 108.9(4) . .
O12 Sm1 O17 153.2(4) 2_676 .
O15 Sm1 O17 90.4(4) 1_455 .
O3 Sm1 O17 121.4(4) 2_676 .
O21 Sm1 O17 71.3(4) . .
O6 Sm1 O17 81.6(4) . .
O16 Sm1 O17 49.8(4) . .
O20 Sm1 O17 72.8(4) . .
O7 Sm1 O17 127.3(4) . .
O12 Sm1 C22 89.6(5) 2_676 .
O15 Sm1 C22 96.8(5) 1_455 .
O3 Sm1 C22 169.2(5) 2_676 .
O21 Sm1 C22 25.3(5) . .
O6 Sm1 C22 106.4(5) . .
O16 Sm1 C22 117.1(5) . .
O20 Sm1 C22 26.9(4) . .
O7 Sm1 C22 90.3(5) . .
O17 Sm1 C22 68.3(5) . .
O12 Sm1 C30 158.0(5) 2_676 .
O15 Sm1 C30 81.0(5) 1_455 .
O3 Sm1 C30 96.1(5) 2_676 .
O21 Sm1 C30 96.4(5) . .
O6 Sm1 C30 79.5(4) . .
O16 Sm1 C30 24.2(4) . .
O20 Sm1 C30 92.1(5) . .
O7 Sm1 C30 136.8(4) . .
O17 Sm1 C30 25.6(4) . .
C22 Sm1 C30 93.2(5) . .
O12 Sm1 P2 93.5(3) 2_676 .
O15 Sm1 P2 162.8(3) 1_455 .
O3 Sm1 P2 85.2(3) 2_676 .
O21 Sm1 P2 72.4(3) . .
O6 Sm1 P2 29.1(3) . .
O16 Sm1 P2 106.0(3) . .
O20 Sm1 P2 123.0(3) . .
O7 Sm1 P2 29.3(3) . .
O17 Sm1 P2 103.8(3) . .
C22 Sm1 P2 97.4(4) . .
C30 Sm1 P2 107.7(4) . .
O7 Sm2 O9 75.3(4) 2_676 1_556
O7 Sm2 O1 76.1(4) 2_676 2_676
O9 Sm2 O1 80.8(4) 1_556 2_676
O7 Sm2 O23 79.1(4) 2_676 1_656
O9 Sm2 O23 69.1(4) 1_556 1_656
O1 Sm2 O23 144.9(4) 2_676 1_656
O7 Sm2 O13 118.8(4) 2_676 .
O9 Sm2 O13 154.4(4) 1_556 .
O1 Sm2 O13 82.3(4) 2_676 .
O23 Sm2 O13 131.9(4) 1_656 .
O7 Sm2 O12 65.1(4) 2_676 .
O9 Sm2 O12 140.4(4) 1_556 .
O1 Sm2 O12 87.7(3) 2_676 .
O23 Sm2 O12 103.8(4) 1_656 .
O13 Sm2 O12 57.3(4) . .
O7 Sm2 O18 139.0(4) 2_676 2_566
O9 Sm2 O18 74.9(4) 1_556 2_566
O1 Sm2 O18 71.9(4) 2_676 2_566
O23 Sm2 O18 115.0(4) 1_656 2_566
O13 Sm2 O18 81.6(4) . 2_566
O12 Sm2 O18 136.5(4) . 2_566
O7 Sm2 O22 101.5(4) 2_676 1_656
O9 Sm2 O22 119.8(4) 1_556 1_656
O1 Sm2 O22 158.3(4) 2_676 1_656
O23 Sm2 O22 51.9(4) 1_656 1_656
O13 Sm2 O22 80.1(4) . 1_656
O12 Sm2 O22 72.1(4) . 1_656
O18 Sm2 O22 117.6(4) 2_566 1_656
O7 Sm2 O19 150.8(4) 2_676 2_566
O9 Sm2 O19 84.7(4) 1_556 2_566
O1 Sm2 O19 121.9(4) 2_676 2_566
O23 Sm2 O19 73.9(5) 1_656 2_566
O13 Sm2 O19 88.1(4) . 2_566
O12 Sm2 O19 132.3(4) . 2_566
O18 Sm2 O19 50.1(4) 2_566 2_566
O22 Sm2 O19 70.1(4) 1_656 2_566
O7 Sm2 C29 91.3(5) 2_676 1_656
O9 Sm2 C29 94.1(4) 1_556 1_656
O1 Sm2 C29 167.3(4) 2_676 1_656
O23 Sm2 C29 25.8(4) 1_656 1_656
O13 Sm2 C29 106.0(4) . 1_656
O12 Sm2 C29 88.8(4) . 1_656
O18 Sm2 C29 118.3(4) 2_566 1_656
O22 Sm2 C29 26.1(4) 1_656 1_656
O19 Sm2 C29 68.8(5) 2_566 1_656
O7 Sm2 C37 152.9(5) 2_676 2_566
O9 Sm2 C37 77.7(5) 1_556 2_566
O1 Sm2 C37 96.7(5) 2_676 2_566
O23 Sm2 C37 94.2(5) 1_656 2_566
O13 Sm2 C37 85.3(5) . 2_566
O12 Sm2 C37 141.5(5) . 2_566
O18 Sm2 C37 24.9(4) 2_566 2_566
O22 Sm2 C37 94.4(5) 1_656 2_566
O19 Sm2 C37 25.3(5) 2_566 2_566
C29 Sm2 C37 93.6(5) 1_656 2_566
O7 Sm2 P3 92.7(3) 2_676 .
O9 Sm2 P3 163.6(3) 1_556 .
O1 Sm2 P3 85.5(3) 2_676 .
O23 Sm2 P3 120.2(3) 1_656 .
O13 Sm2 P3 28.4(3) . .
O12 Sm2 P3 29.0(3) . .
O18 Sm2 P3 109.3(3) 2_566 .
O22 Sm2 P3 73.1(3) 1_656 .
O19 Sm2 P3 110.4(3) 2_566 .
C29 Sm2 P3 97.4(4) 1_656 .
C37 Sm2 P3 113.0(4) 2_566 .
O2 Sm3 O11 73.9(4) 2_676 .
O2 Sm3 O8 73.7(4) 2_676 .
O11 Sm3 O8 109.4(4) . .
O2 Sm3 O10 142.1(4) 2_676 2_675
O11 Sm3 O10 141.8(4) . 2_675
O8 Sm3 O10 79.7(4) . 2_675
O2 Sm3 O14 143.0(4) 2_676 2_776
O11 Sm3 O14 84.0(4) . 2_776
O8 Sm3 O14 142.7(4) . 2_776
O10 Sm3 O14 69.8(4) 2_675 2_776
O2 Sm3 O24 122.1(5) 2_676 .
O11 Sm3 O24 73.0(5) . .
O8 Sm3 O24 74.4(4) . .
O10 Sm3 O24 74.3(5) 2_675 .
O14 Sm3 O24 77.0(5) 2_776 .
O2 Sm3 O3 77.5(4) 2_676 .
O11 Sm3 O3 88.9(4) . .
O8 Sm3 O3 139.5(4) . .
O10 Sm3 O3 108.2(4) 2_675 .
O14 Sm3 O3 72.7(4) 2_776 .
O24 Sm3 O3 146.1(4) . .
O2 Sm3 O1 77.1(4) 2_676 .
O11 Sm3 O1 139.2(4) . .
O8 Sm3 O1 88.9(4) . .
O10 Sm3 O1 75.7(4) 2_675 .
O14 Sm3 O1 103.4(4) 2_776 .
O24 Sm3 O1 147.8(4) . .
O3 Sm3 O1 56.9(4) . .
O2 Sm3 P1 71.2(3) 2_676 .
O11 Sm3 P1 112.8(3) . .
O8 Sm3 P1 113.1(3) . .
O10 Sm3 P1 95.8(3) 2_675 .
O14 Sm3 P1 91.4(3) 2_776 .
O24 Sm3 P1 166.7(4) . .
O3 Sm3 P1 28.6(3) . .
O1 Sm3 P1 28.9(2) . .
O2 P1 O3 113.3(7) . .
O2 P1 O1 114.3(6) . .
O3 P1 O1 105.8(7) . .
O2 P1 C1 106.4(8) . .
O3 P1 C1 110.2(8) . .
O1 P1 C1 106.7(7) . .
O2 P1 Sm3 121.3(5) . .
O3 P1 Sm3 53.5(4) . .
O1 P1 Sm3 53.8(4) . .
C1 P1 Sm3 132.2(6) . .
O8 P2 O6 117.3(7) . .
O8 P2 O7 113.2(7) . .
O6 P2 O7 107.1(7) . .
O8 P2 C8 108.7(8) . .
O6 P2 C8 102.5(7) . .
O7 P2 C8 107.1(8) . .
O8 P2 Sm1 141.3(5) . .
O6 P2 Sm1 52.7(5) . .
O7 P2 Sm1 54.8(5) . .
C8 P2 Sm1 110.0(6) . .
O13 P3 O11 118.7(7) . .
O13 P3 O12 105.8(7) . .
O11 P3 O12 112.2(8) . .
O13 P3 C15 105.0(7) . .
O11 P3 C15 108.8(7) . .
O12 P3 C15 105.3(7) . .
O13 P3 Sm2 51.5(5) . .
O11 P3 Sm2 138.3(5) . .
O12 P3 Sm2 54.4(5) . .
C15 P3 Sm2 112.8(6) . .
P1 O1 Sm2 134.2(6) . 2_676
P1 O1 Sm3 97.3(5) . .
Sm2 O1 Sm3 128.3(4) 2_676 .
P1 O2 Sm3 167.4(7) . 2_676
P1 O3 Sm1 134.8(6) . 2_676
P1 O3 Sm3 97.9(5) . .
Sm1 O3 Sm3 126.9(5) 2_676 .
C7 O5 H5C 109.0 . .
P2 O6 Sm1 98.2(6) . .
P2 O7 Sm2 149.0(7) . 2_676
P2 O7 Sm1 95.8(5) . .
Sm2 O7 Sm1 114.7(5) 2_676 .
P2 O8 Sm3 131.5(7) . .
C14 O9 Sm2 128.6(11) . 1_554
C14 O10 Sm3 135.7(11) . 2_675
P3 O11 Sm3 135.2(7) . .
P3 O12 Sm1 147.3(7) . 2_676
P3 O12 Sm2 96.6(6) . .
Sm1 O12 Sm2 114.3(5) 2_676 .
P3 O13 Sm2 100.1(6) . .
C21 O14 Sm3 135.1(12) . 2_776
C21 O15 Sm1 126.3(13) . 1_655
C30 O16 Sm1 96.9(12) . .
C30 O17 Sm1 90.7(10) . .
C37 O18 Sm2 95.7(11) . 2_566
C37 O19 Sm2 93.8(12) . 2_566
C22 O20 Sm1 88.7(11) . .
C22 O21 Sm1 94.8(12) . .
C29 O22 Sm2 90.7(11) . 1_454
C29 O23 Sm2 94.7(10) . 1_454
Sm3 O24 H24C 110.3 . .
Sm3 O24 H24A 108.7 . .
H24C O24 H24A 109.9 . .
H1WA O1W H1WB 109.5 . .
H2WB O2W H2WA 109.6 . .
H3WA O3W H3WB 109.4 . .
H4WA O4W H4WB 109.7 . .
H5WA O5W H5WB 109.5 . .
H6WA O6W H6WB 108.9 . .
H7WA O7W H7WB 109.6 . .
C2 N1 C6 113.2(15) . .
C2 N1 C1 110.8(14) . .
C6 N1 C1 113.5(14) . .
C2 N1 H1C 106.2 . .
C6 N1 H1C 106.4 . .
C1 N1 H1C 106.1 . .
C13 N2 C8 112.7(13) . .
C13 N2 C9 109.5(14) . .
C8 N2 C9 109.7(14) . .
C13 N2 H2A 108.5 . .
C8 N2 H2A 108.5 . .
C9 N2 H2A 107.9 . .
C16 N3 C15 112.3(14) . .
C16 N3 C20 110.4(14) . .
C15 N3 C20 111.6(13) . .
C16 N3 H3C 106.6 . .
C15 N3 H3C 108.3 . .
C20 N3 H3C 107.3 . .
N1 C1 P1 116.1(12) . .
N1 C1 H1A 106.4 . .
P1 C1 H1A 108.4 . .
N1 C1 H1B 109.0 . .
P1 C1 H1B 108.8 . .
H1A C1 H1B 107.7 . .
N1 C2 C3 109.0(16) . .
N1 C2 H2B 107.0 . .
C3 C2 H2B 108.0 . .
N1 C2 H2C 113.5 . .
C3 C2 H2C 111.0 . .
H2B C2 H2C 108.1 . .
C2 C3 C4 113.3(18) . .
C2 C3 H3A 110.2 . .
C4 C3 H3A 110.6 . .
C2 C3 H3B 108.0 . .
C4 C3 H3B 106.5 . .
H3A C3 H3B 108.1 . .
C7 C4 C5 111(2) . .
C7 C4 C3 112.6(19) . .
C5 C4 C3 111.9(18) . .
C7 C4 H4A 108.4 . .
C5 C4 H4A 105.4 . .
C3 C4 H4A 106.6 . .
C6 C5 C4 114.2(17) . .
C6 C5 H5A 109.4 . .
C4 C5 H5A 111.4 . .
C6 C5 H5B 107.6 . .
C4 C5 H5B 105.7 . .
H5A C5 H5B 108.3 . .
N1 C6 C5 110.0(16) . .
N1 C6 H6A 111.5 . .
C5 C6 H6A 112.9 . .
N1 C6 H6B 107.2 . .
C5 C6 H6B 107.0 . .
H6A C6 H6B 108.0 . .
O4 C7 O5 124(3) . .
O4 C7 C4 120(3) . .
O5 C7 C4 117(3) . .
N2 C8 P2 114.2(12) . .
N2 C8 H8A 106.7 . .
P2 C8 H8A 108.0 . .
N2 C8 H8B 110.3 . .
P2 C8 H8B 109.7 . .
H8A C8 H8B 107.6 . .
N2 C9 C10 113.5(16) . .
N2 C9 H9A 108.4 . .
C10 C9 H9A 109.8 . .
N2 C9 H9B 108.5 . .
C10 C9 H9B 108.3 . .
H9A C9 H9B 108.3 . .
C9 C10 C11 110.5(14) . .
C9 C10 H10A 110.4 . .
C11 C10 H10A 110.3 . .
C9 C10 H10B 109.5 . .
C11 C10 H10B 108.7 . .
H10A C10 H10B 107.4 . .
C12 C11 C10 111.7(14) . .
C12 C11 C14 110.5(15) . .
C10 C11 C14 113.0(14) . .
C12 C11 H11A 107.2 . .
C10 C11 H11A 106.4 . .
C14 C11 H11A 107.7 . .
C13 C12 C11 111.2(16) . .
C13 C12 H12A 108.8 . .
C11 C12 H12A 108.6 . .
C13 C12 H12B 110.8 . .
C11 C12 H12B 109.3 . .
H12A C12 H12B 108.0 . .
N2 C13 C12 111.8(14) . .
N2 C13 H13A 109.0 . .
C12 C13 H13A 108.4 . .
N2 C13 H13B 108.9 . .
C12 C13 H13B 111.1 . .
H13A C13 H13B 107.5 . .
O10 C14 O9 126.1(16) . .
O10 C14 C11 118.5(15) . .
O9 C14 C11 115.4(16) . .
N3 C15 P3 113.4(12) . .
N3 C15 H15A 108.1 . .
P3 C15 H15A 107.8 . .
N3 C15 H15B 109.3 . .
P3 C15 H15B 110.2 . .
H15A C15 H15B 107.9 . .
N3 C16 C17 113.9(16) . .
N3 C16 H16A 106.0 . .
C17 C16 H16A 107.7 . .
N3 C16 H16B 111.2 . .
C17 C16 H16B 110.3 . .
H16A C16 H16B 107.5 . .
C16 C17 C18 112.4(16) . .
C16 C17 H17A 110.9 . .
C18 C17 H17A 110.3 . .
C16 C17 H17B 108.2 . .
C18 C17 H17B 106.4 . .
H17A C17 H17B 108.4 . .
C21 C18 C19 114.6(15) . .
C21 C18 C17 113.9(15) . .
C19 C18 C17 110.5(15) . .
C21 C18 H18A 107.0 . .
C19 C18 H18A 105.2 . .
C17 C18 H18A 104.6 . .
C20 C19 C18 114.4(15) . .
C20 C19 H19A 108.1 . .
C18 C19 H19A 109.8 . .
C20 C19 H19B 110.1 . .
C18 C19 H19B 106.6 . .
H19A C19 H19B 107.6 . .
C19 C20 N3 110.7(14) . .
C19 C20 H20A 111.0 . .
N3 C20 H20A 109.3 . .
C19 C20 H20B 110.4 . .
N3 C20 H20B 107.1 . .
H20A C20 H20B 108.3 . .
O14 C21 O15 123.1(18) . .
O14 C21 C18 117.4(17) . .
O15 C21 C18 119.5(17) . .
O21 C22 O20 123.9(18) . .
O21 C22 C23 120.5(17) . .
O20 C22 C23 115.5(17) . .
O21 C22 Sm1 59.8(10) . .
O20 C22 Sm1 64.4(10) . .
C23 C22 Sm1 169.5(13) . .
C28 C23 C24 119.0(19) . .
C28 C23 C22 121.9(17) . .
C24 C23 C22 119.1(18) . .
C23 C24 C25 121(2) . .
C23 C24 H24B 118.4 . .
C25 C24 H24B 120.7 . .
C24 C25 C26 120.4(17) . .
C24 C25 H25A 120.6 . .
C26 C25 H25A 118.9 . .
C27 C26 C25 115.2(18) . .
C27 C26 C29 123.9(18) . .
C25 C26 C29 120.8(17) . .
C28 C27 C26 124(2) . .
C28 C27 H27A 120.7 . .
C26 C27 H27A 115.1 . .
C27 C28 C23 120.2(18) . .
C27 C28 H28A 119.9 . .
C23 C28 H28A 119.7 . .
O23 C29 O22 122.5(17) . .
O23 C29 C26 116.4(16) . .
O22 C29 C26 120.9(17) . .
O23 C29 Sm2 59.5(9) . 1_454
O22 C29 Sm2 63.2(9) . 1_454
C26 C29 Sm2 175.9(13) . 1_454
O16 C30 O17 122.3(18) . .
O16 C30 C31 119.5(18) . .
O17 C30 C31 117.9(16) . .
O16 C30 Sm1 58.8(10) . .
O17 C30 Sm1 63.7(10) . .
C31 C30 Sm1 168.7(12) . .
C32 C31 C36 121(2) . .
C32 C31 C30 118.0(17) . .
C36 C31 C30 120.9(19) . .
C31 C32 C33 118.5(18) . .
C31 C32 H32A 119.8 . .
C33 C32 H32A 121.8 . .
C32 C33 C34 121.8(19) . .
C32 C33 H33A 119.3 . .
C34 C33 H33A 118.9 . .
C35 C34 C33 117(2) . .
C35 C34 C37 123.7(18) . .
C33 C34 C37 119.4(18) . .
C36 C35 C34 123(2) . .
C36 C35 H35A 118.9 . .
C34 C35 H35A 117.9 . .
C35 C36 C31 119(2) . .
C35 C36 H36A 121.5 . .
C31 C36 H36A 119.8 . .
O18 C37 O19 120.2(18) . .
O18 C37 C34 119.7(18) . .
O19 C37 C34 119.9(18) . .
O18 C37 Sm2 59.4(10) . 2_566
O19 C37 Sm2 60.9(10) . 2_566
C34 C37 Sm2 173.0(14) . 2_566

loop_
_geom_bond_atom_site_label_1
_geom_bond_atom_site_label_2
_geom_bond_distance
_geom_bond_site_symmetry_2
Sm1 O12 2.332(12) 2_676
Sm1 O15 2.407(12) 1_455
Sm1 O3 2.433(11) 2_676
Sm1 O21 2.457(12) .
Sm1 O6 2.507(12) .
Sm1 O16 2.522(14) .
Sm1 O20 2.554(13) .
Sm1 O7 2.564(11) .
Sm1 O17 2.622(12) .
Sm1 C22 2.832(19) .
Sm1 C30 2.926(19) .
Sm1 P2 3.121(5) .
Sm2 O7 2.316(12) 2_676
Sm2 O9 2.413(12) 1_556
Sm2 O1 2.428(11) 2_676
Sm2 O23 2.486(12) 1_656
Sm2 O13 2.487(12) .
Sm2 O12 2.561(12) .
Sm2 O18 2.562(12) 2_566
Sm2 O22 2.568(12) 1_656
Sm2 O19 2.594(13) 2_566
Sm2 C29 2.877(18) 1_656
Sm2 C37 2.96(2) 2_566
Sm2 P3 3.128(5) .
Sm3 O2 2.322(11) 2_676
Sm3 O11 2.397(13) .
Sm3 O8 2.429(11) .
Sm3 O10 2.436(12) 2_675
Sm3 O14 2.454(11) 2_776
Sm3 O24 2.455(14) .
Sm3 O3 2.553(11) .
Sm3 O1 2.560(11) .
Sm3 P1 3.146(5) .
P1 O2 1.495(12) .
P1 O3 1.521(12) .
P1 O1 1.532(11) .
P1 C1 1.818(18) .
P2 O8 1.487(12) .
P2 O6 1.534(12) .
P2 O7 1.538(13) .
P2 C8 1.827(18) .
P3 O13 1.512(12) .
P3 O11 1.517(12) .
P3 O12 1.526(12) .
P3 C15 1.824(16) .
O1 Sm2 2.428(11) 2_676
O2 Sm3 2.322(11) 2_676
O3 Sm1 2.433(11) 2_676
O4 C7 1.18(3) .
O5 C7 1.29(3) .
O5 H5C 0.8524 .
O7 Sm2 2.316(12) 2_676
O9 C14 1.28(2) .
O9 Sm2 2.413(12) 1_554
O10 C14 1.26(2) .
O10 Sm3 2.436(12) 2_675
O12 Sm1 2.332(12) 2_676
O14 C21 1.26(2) .
O14 Sm3 2.454(11) 2_776
O15 C21 1.26(2) .
O15 Sm1 2.407(12) 1_655
O16 C30 1.21(2) .
O17 C30 1.27(2) .
O18 C37 1.25(2) .
O18 Sm2 2.562(12) 2_566
O19 C37 1.27(2) .
O19 Sm2 2.594(13) 2_566
O20 C22 1.28(2) .
O21 C22 1.22(2) .
O22 C29 1.26(2) .
O22 Sm2 2.568(12) 1_454
O23 C29 1.26(2) .
O23 Sm2 2.486(12) 1_454
O24 H24C 0.8553 .
O24 H24A 0.8529 .
O1W H1WA 0.8548 .
O1W H1WB 0.8483 .
O2W H2WB 0.8557 .
O2W H2WA 0.8541 .
O3W H3WA 0.8499 .
O3W H3WB 0.8500 .
O4W H4WA 0.8554 .
O4W H4WB 0.8493 .
O5W H5WA 0.8500 .
O5W H5WB 0.8480 .
O6W H6WA 0.8495 .
O6W H6WB 0.8502 .
O7W H7WA 0.8551 .
O7W H7WB 0.8495 .
N1 C2 1.49(2) .
N1 C6 1.49(2) .
N1 C1 1.49(2) .
N1 H1C 0.9049 .
N2 C13 1.47(2) .
N2 C8 1.48(2) .
N2 C9 1.49(2) .
N2 H2A 0.9006 .
N3 C16 1.47(2) .
N3 C15 1.508(19) .
N3 C20 1.52(2) .
N3 H3C 0.8995 .
C1 H1A 0.9653 .
C1 H1B 0.9648 .
C2 C3 1.54(3) .
C2 H2B 0.9645 .
C2 H2C 0.9622 .
C3 C4 1.54(3) .
C3 H3A 0.9644 .
C3 H3B 0.9643 .
C4 C7 1.52(3) .
C4 C5 1.52(3) .
C4 H4A 0.9637 .
C5 C6 1.50(2) .
C5 H5A 0.9620 .
C5 H5B 0.9645 .
C6 H6A 0.9643 .
C6 H6B 0.9644 .
C8 H8A 0.9643 .
C8 H8B 0.9579 .
C9 C10 1.51(2) .
C9 H9A 0.9606 .
C9 H9B 0.9662 .
C10 C11 1.53(2) .
C10 H10A 0.9585 .
C10 H10B 0.9616 .
C11 C12 1.53(2) .
C11 C14 1.55(2) .
C11 H11A 0.9604 .
C12 C13 1.51(2) .
C12 H12A 0.9664 .
C12 H12B 0.9601 .
C13 H13A 0.9589 .
C13 H13B 0.9609 .
C15 H15A 0.9581 .
C15 H15B 0.9652 .
C16 C17 1.49(2) .
C16 H16A 0.9590 .
C16 H16B 0.9605 .
C17 C18 1.54(2) .
C17 H17A 0.9664 .
C17 H17B 0.9589 .
C18 C21 1.51(2) .
C18 C19 1.52(2) .
C18 H18A 0.9591 .
C19 C20 1.49(2) .
C19 H19A 0.9594 .
C19 H19B 0.9598 .
C20 H20A 0.9662 .
C20 H20B 0.9593 .
C22 C23 1.51(3) .
C23 C28 1.38(3) .
C23 C24 1.39(3) .
C24 C25 1.41(3) .
C24 H24B 0.9613 .
C25 C26 1.42(3) .
C25 H25A 0.9610 .
C26 C27 1.41(3) .
C26 C29 1.44(2) .
C27 C28 1.36(2) .
C27 H27A 0.9617 .
C28 H28A 0.9615 .
C29 Sm2 2.877(18) 1_454
C30 C31 1.55(3) .
C31 C32 1.36(3) .
C31 C36 1.39(3) .
C32 C33 1.38(2) .
C32 H32A 0.9660 .
C33 C34 1.40(2) .
C33 H33A 0.9660 .
C34 C35 1.36(3) .
C34 C37 1.47(3) .
C35 C36 1.35(3) .
C35 H35A 0.9662 .
C36 H36A 0.9658 .
C37 Sm2 2.96(2) 2_566
